data_4029461
loop_
_publ_author_name
'Fokin, Andrey A.'
'Yurchenko, Raisa I.'
'Tkachenko, Boryslav A.'
'Fokina, Natalie A.'
'Gunawan, Maria A.'
'Poinsot, Didier'
'Dahl, Jeremy E. P.'
'Carlson, Robert M. K.'
'Serafin, Michael'
'Cattey, H\'el\`ene'
'Hierso, Jean-Cyrille'
'Schreiner, Peter R.'

_publ_section_title
;
 Selective preparation of diamondoid phosphonates.
;
_journal_issue 11
_journal_name_full 'The Journal of organic chemistry'
_journal_page_first 5369
_journal_page_last 5373
_journal_paper_doi 10.1021/jo500793m
_journal_volume 79
_journal_year 2014
_chemical_absolute_configuration syn
_chemical_formula_moiety 'C14 H19 Cl2 O P'
_chemical_formula_sum 'C14 H19 Cl2 O P'
_chemical_formula_weight 305.16
_space_group_crystal_system monoclinic
_space_group_IT_number 4
_space_group_name_Hall 'P 2yb'
_space_group_name_H-M_alt 'P 1 21 1'
_symmetry_space_group_name_Hall 'P 2yb'
_symmetry_space_group_name_H-M 'P 1 21 1'
_atom_sites_solution_hydrogens geom
_atom_sites_solution_primary iterative
_audit_creation_date 2014-01-17
_audit_creation_method
;
Olex2 1.2
(compiled 2013.12.10 svn.r2850 for OlexSys, GUI svn.r4736)
;
_cell_angle_alpha 90
_cell_angle_beta 108.659(18)
_cell_angle_gamma 90
_cell_formula_units_Z 2
_cell_length_a 6.547(3)
_cell_length_b 14.435(7)
_cell_length_c 7.735(4)
_cell_measurement_reflns_used 6274
_cell_measurement_temperature 100
_cell_measurement_theta_max 27.42
_cell_measurement_theta_min 2.78
_cell_volume 692.6(6)
_computing_cell_refinement 'DENZO-SMN (Otwinowski & Minor, 1997)'
_computing_data_collection 'KappaCCD Server Software (Nonius,1998)'
_computing_data_reduction 'DENZO-SMN (Otwinowski & Minor, 1997)'
_computing_molecular_graphics 'ORTEP-3 (Farrugia, 1997)'
_computing_publication_material 'Olex2 (Dolomanov et al., 2009)'
_computing_structure_refinement 'XL (Sheldrick, 2008)'
_computing_structure_solution 'olex2.solve (Bourhis et al., 2013)'
_diffrn_ambient_temperature 100
_diffrn_measured_fraction_theta_full 0.996
_diffrn_measured_fraction_theta_max 0.991
_diffrn_measurement_device_type 'Bruker APEX-II CCD'
_diffrn_measurement_method '\f and \w scans'
_diffrn_radiation_type MoK\a
_diffrn_radiation_wavelength 0.71073
_diffrn_reflns_av_R_equivalents 0.0451
_diffrn_reflns_av_unetI/netI 0.0407
_diffrn_reflns_Laue_measured_fraction_full 0.996
_diffrn_reflns_Laue_measured_fraction_max 0.991
_diffrn_reflns_limit_h_max 8
_diffrn_reflns_limit_h_min -8
_diffrn_reflns_limit_k_max 18
_diffrn_reflns_limit_k_min -18
_diffrn_reflns_limit_l_max 10
_diffrn_reflns_limit_l_min -9
_diffrn_reflns_number 11813
_diffrn_reflns_point_group_measured_fraction_full 0.997
_diffrn_reflns_point_group_measured_fraction_max 0.992
_diffrn_reflns_theta_full 26.000
_diffrn_reflns_theta_max 27.487
_diffrn_reflns_theta_min 2.779
_diffrn_standards_number 0
_exptl_absorpt_coefficient_mu 0.569
_exptl_absorpt_correction_T_max 1.0000
_exptl_absorpt_correction_T_min 0.8055
_exptl_absorpt_correction_type multi-scan
_exptl_absorpt_process_details
;
SADABS-2012/1 (Bruker,2012) was used for absorption correction.
wR2(int) was 0.1273 before and 0.0680 after correction.
The Ratio of minimum to maximum transmission is 0.8055.
The \l/2 correction factor is 0.0015.
;
_exptl_crystal_colour 'clear light colourless'
_exptl_crystal_colour_lustre clear
_exptl_crystal_colour_modifier light
_exptl_crystal_colour_primary colourless
_exptl_crystal_density_diffrn 1.463
_exptl_crystal_description prism
_exptl_crystal_F_000 320
_exptl_crystal_size_max 0.58
_exptl_crystal_size_mid 0.22
_exptl_crystal_size_min 0.08
_refine_diff_density_max 0.485
_refine_diff_density_min -0.359
_refine_diff_density_rms 0.057
_refine_ls_abs_structure_details
;
 Refined as an inversion twin.
;
_refine_ls_abs_structure_Flack 0.10(11)
_refine_ls_extinction_method none
_refine_ls_goodness_of_fit_ref 1.092
_refine_ls_hydrogen_treatment constr
_refine_ls_matrix_type full
_refine_ls_number_parameters 164
_refine_ls_number_reflns 3153
_refine_ls_number_restraints 1
_refine_ls_restrained_S_all 1.091
_refine_ls_R_factor_all 0.0457
_refine_ls_R_factor_gt 0.0370
_refine_ls_shift/su_max 0.000
_refine_ls_shift/su_mean 0.000
_refine_ls_structure_factor_coef Fsqd
_refine_ls_weighting_details 'w=1/[\s^2^(Fo^2^)+(0.0369P)^2^+0.2200P] where P=(Fo^2^+2Fc^2^)/3'
_refine_ls_weighting_scheme calc
_refine_ls_wR_factor_gt 0.0831
_refine_ls_wR_factor_ref 0.0889
_reflns_Friedel_coverage 0.926
_reflns_Friedel_fraction_full 0.998
_reflns_Friedel_fraction_max 0.994
_reflns_number_gt 2825
_reflns_number_total 3153
_reflns_threshold_expression 'I > 2\s(I)'
_cod_data_source_file jo500793m_si_002.cif
_cod_data_source_block mo_1401jc79_0m
_cod_depositor_comments 'Adding full bibliography for 4029461--4029463.cif.'
_cod_original_cell_volume 692.5(6)
_cod_database_code 4029461
_shelxl_version_number 2013-3
_shelx_space_group_comment
;
The symmetry employed for this shelxl refinement is uniquely defined
by the following loop, which should always be used as a source of
symmetry information in preference to the above space-group names.
They are only intended as comments.
;
_olex2_refinement_description
;
1. Fixed Uiso
 At 1.2 times of:
  All C(H) groups, All C(H,H) groups
2.a Ternary CH refined with riding coordinates:
 C4(H4), C7(H7), C10(H10), C13(H13), C14(H14), C16(H16), C18(H18)
2.b Secondary CH2 refined with riding coordinates:
 C5(H5A,H5B), C8(H8A,H8B), C9(H9A,H9B), C12(H12A,H12B), C15(H15A,H15B),
 C17(H17A,H17B)
;

loop_
_space_group_symop_operation_xyz
'x, y, z'
'-x, y+1/2, -z'

loop_
_atom_site_label
_atom_site_type_symbol
_atom_site_fract_x
_atom_site_fract_y
_atom_site_fract_z
_atom_site_U_iso_or_equiv
_atom_site_adp_type
_atom_site_occupancy
_atom_site_site_symmetry_order
_atom_site_calc_flag
_atom_site_refinement_flags_posn
C4 C 0.0515(5) 0.2554(2) 0.5873(5) 0.0263(7) Uani 1 1 d .
H4 H -0.0262 0.2280 0.6673 0.032 Uiso 1 1 calc R
C5 C 0.0859(7) 0.4098(3) 0.7528(5) 0.0378(9) Uani 1 1 d .
H5A H 0.0129 0.3832 0.8355 0.045 Uiso 1 1 calc R
H5B H 0.0506 0.4766 0.7372 0.045 Uiso 1 1 calc R
C7 C 0.4131(5) 0.2817(2) 0.5440(4) 0.0259(7) Uani 1 1 d .
H7 H 0.5722 0.2718 0.5962 0.031 Uiso 1 1 calc R
C8 C 0.3793(6) 0.2933(2) 0.8637(4) 0.0315(8) Uani 1 1 d .
H8A H 0.3063 0.2676 0.9472 0.038 Uiso 1 1 calc R
H8B H 0.5365 0.2840 0.9204 0.038 Uiso 1 1 calc R
C9 C 0.0397(7) 0.3562(3) 0.2500(5) 0.0441(10) Uani 1 1 d .
H9A H -0.1172 0.3668 0.1948 0.053 Uiso 1 1 calc R
H9B H 0.1136 0.3836 0.1687 0.053 Uiso 1 1 calc R
C10 C 0.3655(6) 0.3873(2) 0.5249(5) 0.0318(8) Uani 1 1 d .
H10 H 0.4400 0.4144 0.4421 0.038 Uiso 1 1 calc R
C11 C 0.3005(5) 0.2415(2) 0.6784(4) 0.0216(6) Uani 1 1 d .
C12 C -0.0318(6) 0.2102(3) 0.3958(5) 0.0382(9) Uani 1 1 d .
H12A H -0.0063 0.1426 0.4065 0.046 Uiso 1 1 calc R
H12B H -0.1889 0.2208 0.3421 0.046 Uiso 1 1 calc R
C13 C 0.0069(6) 0.3610(2) 0.5675(5) 0.0289(7) Uani 1 1 d .
H13 H -0.1519 0.3712 0.5128 0.035 Uiso 1 1 calc R
C14 C 0.0858(7) 0.2522(3) 0.2709(5) 0.0419(10) Uani 1 1 d .
H14 H 0.0327 0.2220 0.1483 0.050 Uiso 1 1 calc R
C15 C 0.3296(6) 0.2363(3) 0.3541(5) 0.0371(8) Uani 1 1 d .
H15A H 0.4048 0.2634 0.2735 0.044 Uiso 1 1 calc R
H15B H 0.3602 0.1690 0.3648 0.044 Uiso 1 1 calc R
C16 C 0.1210(6) 0.4020(3) 0.4385(5) 0.0325(8) Uani 1 1 d .
H16 H 0.0907 0.4700 0.4247 0.039 Uiso 1 1 calc R
C17 C 0.4469(7) 0.4366(3) 0.7097(6) 0.0401(9) Uani 1 1 d .
H17A H 0.6043 0.4273 0.7644 0.048 Uiso 1 1 calc R
H17B H 0.4188 0.5040 0.6930 0.048 Uiso 1 1 calc R
C18 C 0.3305(7) 0.3972(3) 0.8359(5) 0.0366(9) Uani 1 1 d .
H18 H 0.3823 0.4295 0.9564 0.044 Uiso 1 1 calc R
O6 O 0.3002(5) 0.05130(19) 0.5726(5) 0.0490(8) Uani 1 1 d .
P1 P 0.36417(13) 0.11805(6) 0.72171(13) 0.0299(2) Uani 1 1 d .
Cl2 Cl 0.24402(17) 0.08174(7) 0.92405(15) 0.0458(3) Uani 1 1 d .
Cl3 Cl 0.68710(15) 0.11213(8) 0.85026(17) 0.0559(3) Uani 1 1 d .

loop_
_atom_site_aniso_label
_atom_site_aniso_U_11
_atom_site_aniso_U_22
_atom_site_aniso_U_33
_atom_site_aniso_U_23
_atom_site_aniso_U_13
_atom_site_aniso_U_12
C4 0.0222(16) 0.0244(16) 0.0341(17) -0.0001(13) 0.0117(13) -0.0017(13)
C5 0.055(3) 0.0285(18) 0.0371(19) -0.0006(15) 0.0247(19) 0.0104(18)
C7 0.0200(16) 0.0317(17) 0.0274(15) -0.0001(13) 0.0094(12) -0.0019(13)
C8 0.040(2) 0.0295(18) 0.0221(15) -0.0029(13) 0.0064(14) 0.0000(16)
C9 0.043(2) 0.060(3) 0.0265(19) 0.0095(18) 0.0066(16) 0.009(2)
C10 0.0356(19) 0.0295(18) 0.0343(18) 0.0062(15) 0.0167(15) -0.0040(15)
C11 0.0233(16) 0.0178(14) 0.0240(15) -0.0018(12) 0.0082(12) -0.0005(12)
C12 0.0241(18) 0.037(2) 0.045(2) -0.0117(16) -0.0001(15) -0.0060(16)
C13 0.0282(18) 0.0263(17) 0.0344(17) 0.0047(14) 0.0129(14) 0.0079(14)
C14 0.041(2) 0.055(3) 0.0235(17) -0.0104(16) 0.0028(15) 0.0013(19)
C15 0.041(2) 0.047(2) 0.0273(17) -0.0057(16) 0.0172(15) 0.0048(18)
C16 0.039(2) 0.0297(17) 0.0309(17) 0.0087(14) 0.0135(15) 0.0033(16)
C17 0.044(2) 0.0245(18) 0.048(2) -0.0023(16) 0.0096(18) -0.0079(16)
C18 0.053(2) 0.0276(18) 0.0279(17) -0.0078(14) 0.0109(16) 0.0009(17)
O6 0.0569(19) 0.0281(14) 0.0638(19) -0.0124(13) 0.0217(15) 0.0017(13)
P1 0.0254(4) 0.0211(4) 0.0438(5) 0.0012(4) 0.0118(3) 0.0022(4)
Cl2 0.0483(5) 0.0376(5) 0.0567(6) 0.0189(4) 0.0243(4) 0.0042(4)
Cl3 0.0246(4) 0.0471(6) 0.0897(8) 0.0161(6) 0.0093(4) 0.0075(5)

loop_
_atom_type_symbol
_atom_type_description
_atom_type_scat_dispersion_real
_atom_type_scat_dispersion_imag
_atom_type_scat_source
C C 0.0033 0.0016 'International Tables Vol C Tables 4.2.6.8 and 6.1.1.4'
H H 0.0000 0.0000 'International Tables Vol C Tables 4.2.6.8 and 6.1.1.4'
Cl Cl 0.1484 0.1585 'International Tables Vol C Tables 4.2.6.8 and 6.1.1.4'
O O 0.0106 0.0060 'International Tables Vol C Tables 4.2.6.8 and 6.1.1.4'
P P 0.1023 0.0942 'International Tables Vol C Tables 4.2.6.8 and 6.1.1.4'

loop_
_geom_angle_atom_site_label_1
_geom_angle_atom_site_label_2
_geom_angle_atom_site_label_3
_geom_angle
C11 C4 H4 109.4
C12 C4 H4 109.4
C12 C4 C11 111.9(3)
C12 C4 C13 108.8(3)
C13 C4 H4 109.4
C13 C4 C11 107.8(3)
H5A C5 H5B 108.2
C13 C5 H5A 109.8
C13 C5 H5B 109.8
C13 C5 C18 109.4(3)
C18 C5 H5A 109.8
C18 C5 H5B 109.8
C10 C7 H7 109.3
C10 C7 C11 107.7(3)
C11 C7 H7 109.3
C15 C7 H7 109.3
C15 C7 C10 109.1(3)
C15 C7 C11 112.2(3)
H8A C8 H8B 108.1
C11 C8 H8A 109.6
C11 C8 H8B 109.6
C18 C8 H8A 109.6
C18 C8 H8B 109.6
C18 C8 C11 110.4(3)
H9A C9 H9B 108.3
C14 C9 H9A 109.9
C14 C9 H9B 109.9
C14 C9 C16 109.0(3)
C16 C9 H9A 109.9
C16 C9 H9B 109.9
C7 C10 H10 108.7
C16 C10 C7 109.0(3)
C16 C10 H10 108.7
C17 C10 C7 111.6(3)
C17 C10 H10 108.7
C17 C10 C16 110.1(3)
C4 C11 P1 110.4(2)
C7 C11 C4 107.2(2)
C7 C11 P1 110.7(2)
C8 C11 C4 110.1(3)
C8 C11 C7 110.3(3)
C8 C11 P1 108.1(2)
C4 C12 H12A 109.7
C4 C12 H12B 109.7
H12A C12 H12B 108.2
C14 C12 C4 109.9(3)
C14 C12 H12A 109.7
C14 C12 H12B 109.7
C4 C13 H13 108.9
C5 C13 C4 111.3(3)
C5 C13 H13 108.9
C5 C13 C16 109.9(3)
C16 C13 C4 109.0(3)
C16 C13 H13 108.9
C9 C14 C12 109.4(3)
C9 C14 H14 109.4
C9 C14 C15 109.5(3)
C12 C14 H14 109.4
C15 C14 C12 109.9(3)
C15 C14 H14 109.4
C7 C15 H15A 109.7
C7 C15 H15B 109.7
C14 C15 C7 109.9(3)
C14 C15 H15A 109.7
C14 C15 H15B 109.7
H15A C15 H15B 108.2
C9 C16 C10 110.5(3)
C9 C16 C13 110.9(3)
C9 C16 H16 109.0
C10 C16 C13 108.5(3)
C10 C16 H16 109.0
C13 C16 H16 109.0
C10 C17 H17A 109.9
C10 C17 H17B 109.9
H17A C17 H17B 108.3
C18 C17 C10 109.1(3)
C18 C17 H17A 109.9
C18 C17 H17B 109.9
C5 C18 H18 109.4
C8 C18 C5 108.5(3)
C8 C18 H18 109.4
C17 C18 C5 110.8(3)
C17 C18 C8 109.3(3)
C17 C18 H18 109.4
C11 P1 Cl2 105.64(11)
C11 P1 Cl3 105.67(11)
O6 P1 C11 120.41(17)
O6 P1 Cl2 110.78(15)
O6 P1 Cl3 110.51(14)
Cl3 P1 Cl2 102.17(7)

loop_
_geom_bond_atom_site_label_1
_geom_bond_atom_site_label_2
_geom_bond_distance
C4 H4 1.0000
C4 C11 1.569(4)
C4 C12 1.548(5)
C4 C13 1.551(5)
C5 H5A 0.9900
C5 H5B 0.9900
C5 C13 1.530(5)
C5 C18 1.534(6)
C7 H7 1.0000
C7 C10 1.554(5)
C7 C11 1.565(4)
C7 C15 1.540(5)
C8 H8A 0.9900
C8 H8B 0.9900
C8 C11 1.551(4)
C8 C18 1.534(5)
C9 H9A 0.9900
C9 H9B 0.9900
C9 C14 1.529(6)
C9 C16 1.533(5)
C10 H10 1.0000
C10 C16 1.539(5)
C10 C17 1.532(5)
C11 P1 1.836(3)
C12 H12A 0.9900
C12 H12B 0.9900
C12 C14 1.539(6)
C13 H13 1.0000
C13 C16 1.543(5)
C14 H14 1.0000
C14 C15 1.536(6)
C15 H15A 0.9900
C15 H15B 0.9900
C16 H16 1.0000
C17 H17A 0.9900
C17 H17B 0.9900
C17 C18 1.527(6)
C18 H18 1.0000
O6 P1 1.458(3)
P1 Cl2 2.0325(16)
P1 Cl3 2.0298(15)

loop_
_geom_torsion_atom_site_label_1
_geom_torsion_atom_site_label_2
_geom_torsion_atom_site_label_3
_geom_torsion_atom_site_label_4
_geom_torsion
C4 C11 P1 O6 56.9(3)
C4 C11 P1 Cl2 -69.4(2)
C4 C11 P1 Cl3 -177.22(18)
C4 C12 C14 C9 -61.2(4)
C4 C12 C14 C15 59.1(4)
C4 C13 C16 C9 59.4(4)
C4 C13 C16 C10 -62.1(4)
C5 C13 C16 C9 -178.4(3)
C5 C13 C16 C10 60.1(4)
C7 C10 C16 C9 -59.6(4)
C7 C10 C16 C13 62.2(4)
C7 C10 C17 C18 -61.3(4)
C7 C11 P1 O6 -61.7(3)
C7 C11 P1 Cl2 172.01(19)
C7 C11 P1 Cl3 64.2(2)
C8 C11 P1 O6 177.4(2)
C8 C11 P1 Cl2 51.1(2)
C8 C11 P1 Cl3 -56.7(2)
C9 C14 C15 C7 60.8(4)
C10 C7 C11 C4 63.5(3)
C10 C7 C11 C8 -56.5(3)
C10 C7 C11 P1 -176.0(2)
C10 C7 C15 C14 -59.7(4)
C10 C17 C18 C5 -58.8(4)
C10 C17 C18 C8 60.7(4)
C11 C4 C12 C14 -58.8(4)
C11 C4 C13 C5 -58.4(4)
C11 C4 C13 C16 63.0(3)
C11 C7 C10 C16 -63.3(3)
C11 C7 C10 C17 58.5(4)
C11 C7 C15 C14 59.5(4)
C11 C8 C18 C5 60.7(4)
C11 C8 C18 C17 -60.2(4)
C12 C4 C11 C7 56.2(3)
C12 C4 C11 C8 176.2(3)
C12 C4 C11 P1 -64.5(3)
C12 C4 C13 C5 -180.0(3)
C12 C4 C13 C16 -58.6(4)
C12 C14 C15 C7 -59.4(4)
C13 C4 C11 C7 -63.4(3)
C13 C4 C11 C8 56.6(3)
C13 C4 C11 P1 175.9(2)
C13 C4 C12 C14 60.2(4)
C13 C5 C18 C8 -61.2(4)
C13 C5 C18 C17 58.8(4)
C14 C9 C16 C10 60.4(4)
C14 C9 C16 C13 -60.0(4)
C15 C7 C10 C16 58.7(3)
C15 C7 C10 C17 -179.5(3)
C15 C7 C11 C4 -56.6(3)
C15 C7 C11 C8 -176.5(3)
C15 C7 C11 P1 63.9(3)
C16 C9 C14 C12 60.1(4)
C16 C9 C14 C15 -60.3(4)
C16 C10 C17 C18 59.8(4)
C17 C10 C16 C9 177.7(3)
C17 C10 C16 C13 -60.5(4)
C18 C5 C13 C4 61.6(4)
C18 C5 C13 C16 -59.3(4)
C18 C8 C11 C4 -59.4(4)
C18 C8 C11 C7 58.8(4)
C18 C8 C11 P1 179.9(3)
